data_4073069
loop_
_publ_author_name
'Chaplin, Adrian B.'
'Dyson, Paul J.'

_publ_section_title
;
 Catalytic Activity of Bis-phosphine Ruthenium(II)&#x2212;Arene
 Compounds:&#x00A0; Structure&#x2212;Activity Correlations
;
_journal_issue 9
_journal_name_full Organometallics
_journal_page_first 2447
_journal_paper_doi 10.1021/om070050d
_journal_volume 26
_journal_year 2007
_chemical_formula_moiety '2(C28 H28 Cl O P Ru), C H Cl3'
_chemical_formula_sum 'C57 H57 Cl5 O2 P2 Ru2'
_chemical_formula_weight 1215.36
_chemical_name_systematic
; 
 ? 
;
_space_group_IT_number 14
_symmetry_cell_setting monoclinic
_symmetry_space_group_name_Hall '-P 2ybc'
_symmetry_space_group_name_H-M 'P 1 21/c 1'
_atom_sites_solution_hydrogens geom
_atom_sites_solution_primary direct
_atom_sites_solution_secondary difmap
_audit_creation_method SHELXL-97
_cell_angle_alpha 90.00
_cell_angle_beta 103.876(6)
_cell_angle_gamma 90.00
_cell_formula_units_Z 4
_cell_length_a 17.4380(12)
_cell_length_b 22.1460(15)
_cell_length_c 14.6340(10)
_cell_measurement_reflns_used 5655
_cell_measurement_temperature 140(2)
_cell_measurement_theta_max 21.385
_cell_measurement_theta_min 2.186
_cell_volume 5486.5(7)
_computing_cell_refinement 'Oxford Diffraction CrysAlis RED'
_computing_data_collection 'Oxford Diffraction CrysAlis CCD'
_computing_data_reduction 'Oxford Diffraction CrysAlis RED'
_computing_molecular_graphics 'ORTEP3 (Farrugia, 1997)'
_computing_publication_material 'Bruker SHELXTL'
_computing_structure_refinement 'SHELXL-97 (Sheldrick, 1997)'
_computing_structure_solution 'SIR97 (Altomare et al., 1999)'
_diffrn_ambient_temperature 140(2)
_diffrn_measured_fraction_theta_full 0.987
_diffrn_measured_fraction_theta_max 0.987
_diffrn_measurement_device_type 'Oxford Diffraction KM4/Sapphire CCD'
_diffrn_measurement_method 'phi and omega scans'
_diffrn_radiation_monochromator graphite
_diffrn_radiation_source 'fine-focus sealed tube'
_diffrn_radiation_type MoK\a
_diffrn_radiation_wavelength 0.71073
_diffrn_reflns_av_R_equivalents 0.0997
_diffrn_reflns_av_sigmaI/netI 0.2239
_diffrn_reflns_limit_h_max 20
_diffrn_reflns_limit_h_min -20
_diffrn_reflns_limit_k_max 24
_diffrn_reflns_limit_k_min -26
_diffrn_reflns_limit_l_max 16
_diffrn_reflns_limit_l_min -16
_diffrn_reflns_number 32203
_diffrn_reflns_theta_full 25.03
_diffrn_reflns_theta_max 25.03
_diffrn_reflns_theta_min 3.01
_exptl_absorpt_coefficient_mu 0.893
_exptl_absorpt_correction_type none
_exptl_crystal_colour orange
_exptl_crystal_density_diffrn 1.471
_exptl_crystal_density_method 'not measured'
_exptl_crystal_description prismatic
_exptl_crystal_F_000 2472
_exptl_crystal_size_max 0.22
_exptl_crystal_size_mid 0.17
_exptl_crystal_size_min 0.15
_refine_diff_density_max 0.719
_refine_diff_density_min -0.827
_refine_diff_density_rms 0.099
_refine_ls_extinction_method none
_refine_ls_goodness_of_fit_ref 0.754
_refine_ls_hydrogen_treatment mixed
_refine_ls_matrix_type full
_refine_ls_number_parameters 695
_refine_ls_number_reflns 9584
_refine_ls_number_restraints 578
_refine_ls_restrained_S_all 0.740
_refine_ls_R_factor_all 0.1505
_refine_ls_R_factor_gt 0.0467
_refine_ls_shift/su_max 0.001
_refine_ls_shift/su_mean 0.000
_refine_ls_structure_factor_coef Fsqd
_refine_ls_weighting_details 'calc w=1/[\s^2^(Fo^2^)+(0.0000P)^2^+0.0000P] where P=(Fo^2^+2Fc^2^)/3'
_refine_ls_weighting_scheme calc
_refine_ls_wR_factor_gt 0.0565
_refine_ls_wR_factor_ref 0.0783
_reflns_number_gt 4153
_reflns_number_total 9584
_reflns_threshold_expression >2sigma(I)
_cod_data_source_file om070050dsi20070118_030738.cif
_cod_data_source_block C-POCl_5
_cod_depositor_comments
;
The following automatic conversions were performed:

'_symmetry_cell_setting' value 'Monoclinic' changed to 'monoclinic'
according to /home/saulius/struct/CIF-dictionaries/cif_core.dic
dictionary named 'cif_core.dic' version 2.4.1 from 2010-06-29.

Automatic conversion script
Id: cif_fix_values 1715 2011-07-08 13:25:40Z adriana 
;
_cod_original_cell_volume 5486.5(6)
_cod_original_sg_symbol_H-M P2(1)/c
_cod_database_code 4073069

loop_
_symmetry_equiv_pos_as_xyz
'x, y, z'
'-x, y+1/2, -z+1/2'
'-x, -y, -z'
'x, -y-1/2, z-1/2'

loop_
_atom_site_label
_atom_site_type_symbol
_atom_site_fract_x
_atom_site_fract_y
_atom_site_fract_z
_atom_site_U_iso_or_equiv
_atom_site_adp_type
_atom_site_occupancy
_atom_site_symmetry_multiplicity
_atom_site_calc_flag
_atom_site_refinement_flags
_atom_site_disorder_assembly
_atom_site_disorder_group
Ru1 Ru 0.47660(3) 0.21864(3) 0.34115(4) 0.02089(16) Uani 1 1 d . . .
P1 P 0.34028(10) 0.22183(9) 0.30537(12) 0.0205(5) Uani 1 1 d . . .
O1 O 0.4556(3) 0.15157(18) 0.4331(3) 0.0265(13) Uani 1 1 d . . .
Cl1 Cl 0.47771(10) 0.28391(8) 0.47377(12) 0.0294(5) Uani 1 1 d . . .
C1 C 0.5439(4) 0.2842(4) 0.2791(5) 0.0260(18) Uani 1 1 d U . .
C2 C 0.5986(4) 0.2478(3) 0.3408(5) 0.033(2) Uani 1 1 d U . .
H2 H 0.6384 0.2666 0.3881 0.040 Uiso 1 1 calc R . .
C3 C 0.5968(4) 0.1850(3) 0.3354(5) 0.0253(19) Uani 1 1 d U . .
H3 H 0.6351 0.1618 0.3782 0.030 Uiso 1 1 calc R . .
C4 C 0.5377(4) 0.1554(3) 0.2661(5) 0.029(2) Uani 1 1 d DU A .
C5 C 0.4856(4) 0.1924(3) 0.2004(5) 0.0263(19) Uani 1 1 d U . .
H5 H 0.4478 0.1737 0.1507 0.032 Uiso 1 1 calc R . .
C6 C 0.4878(4) 0.2554(3) 0.2062(5) 0.031(2) Uani 1 1 d U . .
H6 H 0.4517 0.2789 0.1612 0.037 Uiso 1 1 calc R . .
C7 C 0.5446(4) 0.3523(3) 0.2901(5) 0.039(2) Uani 1 1 d . . .
H7A H 0.5917 0.3689 0.2738 0.059 Uiso 1 1 calc R . .
H7B H 0.5455 0.3626 0.3555 0.059 Uiso 1 1 calc R . .
H7C H 0.4972 0.3694 0.2483 0.059 Uiso 1 1 calc R . .
C8 C 0.5310(5) 0.0863(4) 0.2605(7) 0.047(2) Uani 1 1 d DU . .
H8 H 0.5215(17) 0.0737(11) 0.3275(14) 0.056 Uiso 0.503(8) 1 d PD A 1
C9 C 0.6138(10) 0.0570(7) 0.2647(15) 0.070(5) Uani 0.503(8) 1 d PDU A 1
H9A H 0.6108 0.0134 0.2743 0.105 Uiso 0.503(8) 1 calc PR A 1
H9B H 0.6533 0.0747 0.3169 0.105 Uiso 0.503(8) 1 calc PR A 1
H9C H 0.6289 0.0647 0.2054 0.105 Uiso 0.503(8) 1 calc PR A 1
C10 C 0.4643(8) 0.0610(6) 0.1890(11) 0.058(6) Uani 0.503(8) 1 d PDU A 1
H10A H 0.4648 0.0168 0.1942 0.087 Uiso 0.503(8) 1 calc PR A 1
H10B H 0.4693 0.0726 0.1261 0.087 Uiso 0.503(8) 1 calc PR A 1
H10C H 0.4145 0.0767 0.1993 0.087 Uiso 0.503(8) 1 calc PR A 1
H80 H 0.4733(10) 0.0748(12) 0.235(2) 0.070 Uiso 0.497(8) 1 d PD A 2
C90 C 0.5687(10) 0.0689(7) 0.1708(13) 0.061(5) Uani 0.497(8) 1 d PDU A 2
H90A H 0.6236 0.0827 0.1836 0.092 Uiso 0.497(8) 1 calc PR A 2
H90B H 0.5380 0.0888 0.1138 0.092 Uiso 0.497(8) 1 calc PR A 2
H90C H 0.5667 0.0251 0.1616 0.092 Uiso 0.497(8) 1 calc PR A 2
C100 C 0.5729(9) 0.0521(7) 0.3394(12) 0.064(5) Uani 0.497(8) 1 d PDU A 2
H10D H 0.5644 0.0090 0.3262 0.096 Uiso 0.497(8) 1 calc PR A 2
H10E H 0.5537 0.0628 0.3950 0.096 Uiso 0.497(8) 1 calc PR A 2
H10F H 0.6294 0.0612 0.3513 0.096 Uiso 0.497(8) 1 calc PR A 2
C11 C 0.3200(4) 0.1819(3) 0.4048(4) 0.0182(17) Uani 1 1 d . . .
C12 C 0.2480(4) 0.1774(3) 0.4291(5) 0.0290(19) Uani 1 1 d . . .
H12 H 0.2031 0.1974 0.3919 0.035 Uiso 1 1 calc R . .
C13 C 0.2406(5) 0.1444(3) 0.5063(5) 0.037(2) Uani 1 1 d . . .
H13 H 0.1914 0.1423 0.5234 0.044 Uiso 1 1 calc R . .
C14 C 0.3065(5) 0.1142(3) 0.5589(5) 0.035(2) Uani 1 1 d . . .
H14 H 0.3017 0.0911 0.6120 0.042 Uiso 1 1 calc R . .
C15 C 0.3780(4) 0.1170(3) 0.5358(5) 0.030(2) Uani 1 1 d . . .
H15 H 0.4222 0.0962 0.5731 0.036 Uiso 1 1 calc R . .
C16 C 0.3863(4) 0.1512(3) 0.4555(5) 0.0218(18) Uani 1 1 d . . .
C17 C 0.2906(3) 0.1801(3) 0.2012(4) 0.0190(17) Uani 1 1 d . . .
C18 C 0.2834(4) 0.2031(3) 0.1108(5) 0.029(2) Uani 1 1 d . . .
H18 H 0.3002 0.2432 0.1034 0.035 Uiso 1 1 calc R . .
C19 C 0.2523(4) 0.1686(4) 0.0320(5) 0.036(2) Uani 1 1 d . . .
H19 H 0.2466 0.1857 -0.0288 0.043 Uiso 1 1 calc R . .
C20 C 0.2294(4) 0.1099(4) 0.0406(5) 0.040(2) Uani 1 1 d . . .
H20 H 0.2092 0.0859 -0.0136 0.047 Uiso 1 1 calc R . .
C21 C 0.2364(4) 0.0862(4) 0.1309(6) 0.053(3) Uani 1 1 d . . .
H21 H 0.2198 0.0459 0.1377 0.063 Uiso 1 1 calc R . .
C22 C 0.2668(4) 0.1201(3) 0.2095(5) 0.032(2) Uani 1 1 d . . .
H22 H 0.2719 0.1029 0.2702 0.039 Uiso 1 1 calc R . .
C23 C 0.2871(4) 0.2939(3) 0.2895(4) 0.0209(18) Uani 1 1 d . . .
C24 C 0.2059(4) 0.2954(3) 0.2528(5) 0.030(2) Uani 1 1 d . . .
H24 H 0.1783 0.2587 0.2338 0.036 Uiso 1 1 calc R . .
C25 C 0.1650(5) 0.3486(4) 0.2434(6) 0.046(2) Uani 1 1 d . . .
H25 H 0.1094 0.3486 0.2184 0.055 Uiso 1 1 calc R . .
C26 C 0.2044(5) 0.4028(4) 0.2703(6) 0.048(3) Uani 1 1 d . . .
H26 H 0.1761 0.4399 0.2635 0.057 Uiso 1 1 calc R . .
C27 C 0.2846(5) 0.4021(3) 0.3069(5) 0.041(2) Uani 1 1 d . . .
H27 H 0.3119 0.4388 0.3263 0.049 Uiso 1 1 calc R . .
C28 C 0.3265(4) 0.3480(3) 0.3158(5) 0.030(2) Uani 1 1 d . . .
H28 H 0.3821 0.3481 0.3400 0.036 Uiso 1 1 calc R . .
Ru2 Ru 0.76698(3) 0.32239(3) 0.09652(4) 0.02076(16) Uani 1 1 d . B .
P2 P 0.90157(11) 0.33588(8) 0.12902(13) 0.0229(5) Uani 1 1 d . . .
O2 O 0.7715(2) 0.37451(19) -0.0216(3) 0.0249(12) Uani 1 1 d . . .
Cl2 Cl 0.78987(10) 0.23908(8) 0.00017(14) 0.0369(5) Uani 1 1 d . . .
C29 C 0.7194(4) 0.2649(3) 0.1947(5) 0.0261(19) Uani 1 1 d U . .
C30 C 0.6550(4) 0.2802(3) 0.1190(5) 0.0287(19) Uani 1 1 d U B .
H30 H 0.6220 0.2488 0.0874 0.034 Uiso 1 1 calc R . .
C31 C 0.6380(4) 0.3395(3) 0.0890(5) 0.0264(19) Uani 1 1 d U . .
H31 H 0.5939 0.3479 0.0384 0.032 Uiso 1 1 calc R B .
C32 C 0.6876(4) 0.3881(3) 0.1349(5) 0.0219(18) Uani 1 1 d U B .
C33 C 0.7474(4) 0.3731(3) 0.2147(5) 0.0255(19) Uani 1 1 d U . .
H33 H 0.7774 0.4046 0.2504 0.031 Uiso 1 1 calc R B .
C34 C 0.7640(3) 0.3134(3) 0.2431(4) 0.0190(17) Uani 1 1 d U B .
H34 H 0.8061 0.3052 0.2962 0.023 Uiso 1 1 calc R . .
C35 C 0.7414(4) 0.1997(3) 0.2222(5) 0.045(2) Uani 1 1 d . B .
H35A H 0.7532 0.1958 0.2908 0.068 Uiso 1 1 calc R . .
H35B H 0.7880 0.1882 0.1997 0.068 Uiso 1 1 calc R . .
H35C H 0.6971 0.1732 0.1936 0.068 Uiso 1 1 calc R . .
C36 C 0.6700(4) 0.4522(3) 0.0974(6) 0.043(2) Uani 1 1 d . . .
H36 H 0.6492 0.4505 0.0275 0.052 Uiso 1 1 calc R B .
C37 C 0.6087(5) 0.4813(3) 0.1410(6) 0.075(3) Uani 1 1 d U B .
H37A H 0.5586 0.4596 0.1209 0.113 Uiso 1 1 calc R . .
H37B H 0.6013 0.5235 0.1207 0.113 Uiso 1 1 calc R . .
H37C H 0.6267 0.4797 0.2098 0.113 Uiso 1 1 calc R . .
C38 C 0.7451(5) 0.4927(4) 0.1208(7) 0.090(3) Uani 1 1 d U B .
H38A H 0.7692 0.4909 0.1886 0.135 Uiso 1 1 calc R . .
H38B H 0.7304 0.5345 0.1027 0.135 Uiso 1 1 calc R . .
H38C H 0.7830 0.4782 0.0861 0.135 Uiso 1 1 calc R . .
C39 C 0.9127(4) 0.3770(3) 0.0273(5) 0.0239(19) Uani 1 1 d . B .
C40 C 0.9841(4) 0.3992(3) 0.0126(5) 0.030(2) Uani 1 1 d . . .
H40 H 1.0322 0.3906 0.0572 0.036 Uiso 1 1 calc R B .
C41 C 0.9850(5) 0.4333(3) -0.0657(5) 0.040(2) Uani 1 1 d . B .
H41 H 1.0335 0.4479 -0.0758 0.048 Uiso 1 1 calc R . .
C42 C 0.9142(4) 0.4460(3) -0.1300(5) 0.039(2) Uani 1 1 d . . .
H42 H 0.9152 0.4688 -0.1847 0.047 Uiso 1 1 calc R B .
C43 C 0.8432(4) 0.4266(3) -0.1169(5) 0.036(2) Uani 1 1 d . B .
H43 H 0.7956 0.4366 -0.1613 0.043 Uiso 1 1 calc R . .
C44 C 0.8411(4) 0.3909(3) -0.0351(5) 0.0202(18) Uani 1 1 d . B .
C45 C 0.9428(8) 0.3921(5) 0.2292(9) 0.0288(18) Uani 0.434(6) 1 d PGU B 3
C46 C 0.9905(8) 0.3776(5) 0.3169(10) 0.038(3) Uani 0.434(6) 1 d PGU B 3
H46 H 1.0044 0.3367 0.3322 0.046 Uiso 0.434(6) 1 calc PR B 3
C47 C 1.0180(7) 0.4229(6) 0.3823(7) 0.039(3) Uani 0.434(6) 1 d PGU B 3
H47 H 1.0507 0.4130 0.4422 0.046 Uiso 0.434(6) 1 calc PR B 3
C48 C 0.9977(7) 0.4827(5) 0.3599(8) 0.031(3) Uani 0.434(6) 1 d PGU B 3
H48 H 1.0165 0.5137 0.4046 0.038 Uiso 0.434(6) 1 calc PR B 3
C49 C 0.9499(7) 0.4972(4) 0.2722(9) 0.035(3) Uani 0.434(6) 1 d PGU B 3
H49 H 0.9361 0.5381 0.2569 0.041 Uiso 0.434(6) 1 calc PR B 3
C50 C 0.9225(7) 0.4519(6) 0.2069(7) 0.033(3) Uani 0.434(6) 1 d PGU B 3
H50 H 0.8898 0.4618 0.1469 0.039 Uiso 0.434(6) 1 calc PR B 3
C45A C 0.9514(6) 0.3770(4) 0.2313(6) 0.0288(18) Uani 0.566(6) 1 d PGU B 4
C46A C 0.9794(6) 0.3495(3) 0.3184(7) 0.033(3) Uani 0.566(6) 1 d PGU B 4
H46A H 0.9758 0.3069 0.3241 0.040 Uiso 0.566(6) 1 calc PR B 4
C47A C 1.0126(6) 0.3843(4) 0.3969(5) 0.041(3) Uani 0.566(6) 1 d PGU B 4
H47A H 1.0317 0.3655 0.4564 0.049 Uiso 0.566(6) 1 calc PR B 4
C48A C 1.0179(6) 0.4466(4) 0.3884(5) 0.037(3) Uani 0.566(6) 1 d PGU B 4
H48A H 1.0406 0.4704 0.4421 0.044 Uiso 0.566(6) 1 calc PR B 4
C49A C 0.9899(6) 0.4741(3) 0.3014(7) 0.031(2) Uani 0.566(6) 1 d PGU B 4
H49A H 0.9935 0.5167 0.2956 0.037 Uiso 0.566(6) 1 calc PR B 4
C50A C 0.9567(5) 0.4393(4) 0.2229(5) 0.025(2) Uani 0.566(6) 1 d PGU B 4
H50A H 0.9376 0.4581 0.1634 0.030 Uiso 0.566(6) 1 calc PR B 4
C51 C 0.9636(8) 0.2687(5) 0.1654(9) 0.026(2) Uani 0.434(6) 1 d PGU B 5
C52 C 1.0148(9) 0.2500(5) 0.1114(8) 0.035(3) Uani 0.434(6) 1 d PGU B 5
H52 H 1.0184 0.2723 0.0572 0.042 Uiso 0.434(6) 1 calc PR B 5
C53 C 1.0608(7) 0.1986(5) 0.1368(9) 0.039(3) Uani 0.434(6) 1 d PGU B 5
H53 H 1.0958 0.1858 0.0999 0.046 Uiso 0.434(6) 1 calc PR B 5
C54 C 1.0556(6) 0.1659(4) 0.2162(9) 0.043(3) Uani 0.434(6) 1 d PGU B 5
H54 H 1.0870 0.1308 0.2335 0.051 Uiso 0.434(6) 1 calc PR B 5
C55 C 1.0043(7) 0.1846(5) 0.2702(8) 0.044(3) Uani 0.434(6) 1 d PGU B 5
H55 H 1.0008 0.1623 0.3244 0.053 Uiso 0.434(6) 1 calc PR B 5
C56 C 0.9584(7) 0.2360(6) 0.2448(8) 0.038(3) Uani 0.434(6) 1 d PGU B 5
H56 H 0.9234 0.2488 0.2817 0.045 Uiso 0.434(6) 1 calc PR B 5
C51A C 0.9607(6) 0.2655(4) 0.1296(7) 0.026(2) Uani 0.566(6) 1 d PGU B 6
C52A C 1.0115(7) 0.2572(4) 0.0705(6) 0.035(3) Uani 0.566(6) 1 d PGU B 6
H52A H 1.0159 0.2875 0.0261 0.042 Uiso 0.566(6) 1 calc PR B 6
C53A C 1.0559(5) 0.2046(4) 0.0764(7) 0.045(3) Uani 0.566(6) 1 d PGU B 6
H53A H 1.0906 0.1989 0.0360 0.054 Uiso 0.566(6) 1 calc PR B 6
C54A C 1.0495(5) 0.1602(3) 0.1414(7) 0.048(3) Uani 0.566(6) 1 d PGU B 6
H54A H 1.0798 0.1243 0.1455 0.058 Uiso 0.566(6) 1 calc PR B 6
C55A C 0.9987(5) 0.1685(4) 0.2005(7) 0.046(3) Uani 0.566(6) 1 d PGU B 6
H55A H 0.9944 0.1382 0.2449 0.056 Uiso 0.566(6) 1 calc PR B 6
C56A C 0.9543(5) 0.2211(4) 0.1946(6) 0.038(3) Uani 0.566(6) 1 d PGU B 6
H56A H 0.9196 0.2268 0.2349 0.045 Uiso 0.566(6) 1 calc PR B 6
C57 C 0.7757(5) 0.4119(3) 0.5177(6) 0.050(2) Uani 1 1 d . . .
H57 H 0.7697 0.3673 0.5242 0.060 Uiso 1 1 calc R . .
Cl3 Cl 0.68729(16) 0.44108(17) 0.4599(2) 0.1539(15) Uani 1 1 d . . .
Cl5 Cl 0.84914(14) 0.42526(10) 0.45652(15) 0.0615(7) Uani 1 1 d . . .
Cl6 Cl 0.80600(14) 0.44380(10) 0.63117(16) 0.0732(8) Uani 1 1 d . . .

loop_
_atom_site_aniso_label
_atom_site_aniso_U_11
_atom_site_aniso_U_22
_atom_site_aniso_U_33
_atom_site_aniso_U_23
_atom_site_aniso_U_13
_atom_site_aniso_U_12
Ru1 0.0189(3) 0.0274(4) 0.0178(3) 0.0002(3) 0.0074(3) -0.0001(3)
P1 0.0192(11) 0.0262(12) 0.0171(11) 0.0012(11) 0.0063(9) 0.0030(10)
O1 0.026(3) 0.030(3) 0.028(3) 0.007(3) 0.014(3) 0.005(2)
Cl1 0.0300(11) 0.0389(12) 0.0205(11) -0.0064(10) 0.0082(9) -0.0008(10)
C1 0.029(4) 0.030(4) 0.024(4) -0.003(4) 0.017(4) -0.008(4)
C2 0.030(4) 0.043(5) 0.034(5) -0.014(4) 0.023(4) -0.001(4)
C3 0.025(4) 0.035(5) 0.018(4) 0.007(4) 0.009(3) 0.004(4)
C4 0.028(4) 0.032(5) 0.031(5) -0.001(4) 0.016(4) 0.000(4)
C5 0.024(4) 0.036(5) 0.023(4) -0.008(4) 0.014(4) -0.010(4)
C6 0.038(5) 0.041(5) 0.021(4) 0.014(4) 0.021(4) 0.012(4)
C7 0.055(6) 0.035(5) 0.038(5) 0.005(4) 0.030(5) -0.008(4)
C8 0.041(5) 0.031(5) 0.079(7) -0.002(5) 0.035(5) 0.008(4)
C9 0.055(10) 0.048(9) 0.113(12) -0.011(10) 0.032(9) 0.016(8)
C10 0.041(10) 0.034(10) 0.099(14) -0.024(10) 0.016(10) -0.012(8)
C90 0.077(11) 0.040(9) 0.072(11) -0.011(9) 0.028(10) 0.016(9)
C100 0.049(10) 0.048(10) 0.104(12) 0.013(10) 0.035(9) 0.015(8)
C11 0.027(4) 0.018(4) 0.011(4) 0.002(4) 0.007(3) 0.006(4)
C12 0.028(5) 0.027(5) 0.035(5) 0.003(4) 0.013(4) 0.004(4)
C13 0.048(6) 0.038(6) 0.033(5) -0.011(5) 0.027(5) -0.011(5)
C14 0.053(6) 0.038(5) 0.022(5) 0.004(4) 0.023(5) -0.009(5)
C15 0.047(5) 0.023(5) 0.016(4) 0.006(4) 0.001(4) 0.000(4)
C16 0.035(5) 0.016(4) 0.019(4) -0.006(4) 0.015(4) -0.003(4)
C17 0.012(4) 0.027(4) 0.017(4) -0.002(4) 0.001(3) 0.005(4)
C18 0.029(5) 0.043(6) 0.016(4) 0.004(4) 0.004(4) 0.001(4)
C19 0.028(5) 0.055(6) 0.024(5) -0.006(5) 0.004(4) -0.004(5)
C20 0.044(6) 0.053(6) 0.018(5) -0.014(5) 0.000(4) -0.014(5)
C21 0.064(7) 0.050(6) 0.040(6) -0.016(5) 0.004(5) -0.027(5)
C22 0.049(5) 0.037(5) 0.009(4) -0.005(4) 0.003(4) -0.014(4)
C23 0.025(4) 0.029(5) 0.012(4) -0.001(4) 0.010(3) 0.011(4)
C24 0.019(4) 0.040(6) 0.033(5) -0.004(4) 0.009(4) 0.004(4)
C25 0.027(5) 0.061(7) 0.052(6) 0.008(6) 0.013(5) 0.016(5)
C26 0.053(6) 0.048(6) 0.044(6) 0.009(5) 0.019(5) 0.034(5)
C27 0.068(7) 0.030(5) 0.034(6) 0.013(4) 0.028(5) 0.022(5)
C28 0.030(5) 0.030(5) 0.030(5) 0.003(4) 0.007(4) 0.005(4)
Ru2 0.0180(3) 0.0203(4) 0.0248(4) -0.0028(3) 0.0067(3) -0.0027(3)
P2 0.0209(11) 0.0205(12) 0.0260(12) 0.0041(10) 0.0033(10) -0.0032(9)
O2 0.025(3) 0.031(3) 0.022(3) 0.005(3) 0.011(3) 0.006(2)
Cl2 0.0305(11) 0.0314(12) 0.0545(14) -0.0186(11) 0.0215(11) -0.0085(9)
C29 0.028(4) 0.018(4) 0.038(5) 0.002(4) 0.020(4) 0.000(3)
C30 0.026(4) 0.033(4) 0.031(5) -0.010(4) 0.015(4) -0.005(4)
C31 0.016(4) 0.049(5) 0.014(4) 0.006(4) 0.005(3) 0.005(4)
C32 0.029(4) 0.020(4) 0.018(4) -0.001(4) 0.007(4) 0.007(3)
C33 0.035(4) 0.030(4) 0.014(4) -0.009(4) 0.013(4) -0.003(4)
C34 0.016(4) 0.025(4) 0.016(4) 0.006(4) 0.004(3) 0.006(3)
C35 0.046(5) 0.023(5) 0.082(7) 0.010(5) 0.044(5) 0.004(4)
C36 0.050(6) 0.029(5) 0.063(7) 0.013(5) 0.036(5) 0.012(5)
C37 0.070(6) 0.058(6) 0.111(7) 0.024(5) 0.047(6) 0.024(5)
C38 0.107(7) 0.064(6) 0.102(7) 0.011(6) 0.031(6) 0.018(6)
C39 0.025(5) 0.031(5) 0.017(4) 0.004(4) 0.010(4) -0.001(4)
C40 0.015(4) 0.043(5) 0.032(5) -0.005(4) 0.005(4) -0.006(4)
C41 0.041(6) 0.053(6) 0.031(5) 0.011(5) 0.018(5) -0.016(5)
C42 0.037(5) 0.061(6) 0.022(5) 0.011(5) 0.013(4) -0.007(5)
C43 0.038(5) 0.048(6) 0.022(5) 0.002(4) 0.008(4) 0.003(4)
C44 0.019(4) 0.026(5) 0.016(4) -0.002(4) 0.005(4) -0.001(4)
C45 0.024(3) 0.036(4) 0.027(3) 0.002(3) 0.007(3) -0.004(3)
C46 0.034(4) 0.043(5) 0.035(4) -0.003(4) 0.005(4) -0.004(4)
C47 0.035(4) 0.044(5) 0.036(4) -0.007(4) 0.006(4) -0.003(4)
C48 0.030(5) 0.036(5) 0.031(5) -0.005(5) 0.011(4) -0.011(4)
C49 0.037(5) 0.036(5) 0.032(5) 0.003(4) 0.013(4) -0.009(4)
C50 0.035(5) 0.035(5) 0.028(5) 0.004(4) 0.008(4) -0.009(5)
C45A 0.024(3) 0.036(4) 0.027(3) 0.002(3) 0.007(3) -0.004(3)
C46A 0.031(4) 0.036(5) 0.032(4) 0.002(4) 0.006(4) -0.005(4)
C47A 0.037(4) 0.047(5) 0.034(5) -0.002(5) 0.001(4) -0.006(4)
C48A 0.035(4) 0.041(5) 0.034(4) -0.008(4) 0.006(4) -0.002(4)
C49A 0.025(4) 0.039(4) 0.032(4) -0.002(4) 0.011(4) -0.004(4)
C50A 0.021(4) 0.029(4) 0.026(4) 0.002(4) 0.009(4) -0.002(4)
C51 0.021(3) 0.027(3) 0.032(4) 0.003(3) 0.010(3) 0.001(3)
C52 0.032(4) 0.032(4) 0.042(5) -0.002(4) 0.009(4) -0.004(4)
C53 0.034(5) 0.036(5) 0.046(5) 0.001(5) 0.011(5) 0.000(4)
C54 0.038(5) 0.038(5) 0.050(5) 0.005(5) 0.007(5) 0.005(5)
C55 0.041(5) 0.040(5) 0.048(5) 0.006(5) 0.005(5) 0.005(4)
C56 0.034(5) 0.038(5) 0.040(6) 0.008(5) 0.006(5) 0.002(5)
C51A 0.021(3) 0.027(3) 0.032(4) 0.003(3) 0.010(3) 0.001(3)
C52A 0.031(5) 0.029(5) 0.046(5) -0.005(5) 0.009(5) 0.000(4)
C53A 0.038(4) 0.040(5) 0.057(5) 0.000(5) 0.009(4) 0.002(4)
C54A 0.043(5) 0.041(5) 0.058(5) 0.001(5) 0.005(4) 0.007(4)
C55A 0.043(5) 0.040(5) 0.054(5) 0.005(5) 0.006(4) 0.006(4)
C56A 0.034(4) 0.034(4) 0.044(5) 0.003(4) 0.008(4) 0.005(4)
C57 0.055(6) 0.038(6) 0.050(6) -0.008(5) 0.001(5) -0.008(5)
Cl3 0.062(2) 0.230(4) 0.148(3) 0.064(3) -0.018(2) -0.024(2)
Cl5 0.0888(19) 0.0560(17) 0.0441(15) -0.0031(13) 0.0244(14) -0.0101(14)
Cl6 0.099(2) 0.0764(19) 0.0516(17) -0.0307(15) 0.0318(16) -0.0364(16)

loop_
_atom_type_symbol
_atom_type_description
_atom_type_scat_dispersion_real
_atom_type_scat_dispersion_imag
_atom_type_scat_source
C C 0.0033 0.0016 'International Tables Vol C Tables 4.2.6.8 and 6.1.1.4'
H H 0.0000 0.0000 'International Tables Vol C Tables 4.2.6.8 and 6.1.1.4'
O O 0.0106 0.0060 'International Tables Vol C Tables 4.2.6.8 and 6.1.1.4'
P P 0.1023 0.0942 'International Tables Vol C Tables 4.2.6.8 and 6.1.1.4'
Cl Cl 0.1484 0.1585 'International Tables Vol C Tables 4.2.6.8 and 6.1.1.4'
Ru Ru -1.2594 0.8363 'International Tables Vol C Tables 4.2.6.8 and 6.1.1.4'

loop_
_geom_angle_atom_site_label_1
_geom_angle_atom_site_label_2
_geom_angle_atom_site_label_3
_geom_angle
O1 Ru1 C5 118.7(2)
O1 Ru1 C6 155.6(2)
C5 Ru1 C6 37.3(2)
O1 Ru1 C1 158.1(2)
C5 Ru1 C1 67.6(2)
C6 Ru1 C1 37.6(2)
O1 Ru1 C4 92.8(2)
C5 Ru1 C4 37.6(2)
C6 Ru1 C4 68.2(3)
C1 Ru1 C4 81.0(3)
O1 Ru1 C2 121.5(2)
C5 Ru1 C2 77.9(2)
C6 Ru1 C2 66.3(3)
C1 Ru1 C2 37.0(2)
C4 Ru1 C2 66.8(2)
O1 Ru1 C3 95.6(2)
C5 Ru1 C3 66.2(2)
C6 Ru1 C3 78.6(2)
C1 Ru1 C3 66.9(3)
C4 Ru1 C3 37.2(2)
C2 Ru1 C3 36.3(2)
O1 Ru1 P1 80.69(13)
C5 Ru1 P1 95.57(18)
C6 Ru1 P1 95.4(2)
C1 Ru1 P1 120.6(2)
C4 Ru1 P1 120.0(2)
C2 Ru1 P1 157.5(2)
C3 Ru1 P1 157.1(2)
O1 Ru1 Cl1 82.95(12)
C5 Ru1 Cl1 158.32(19)
C6 Ru1 Cl1 121.2(2)
C1 Ru1 Cl1 91.98(19)
C4 Ru1 Cl1 150.2(2)
C2 Ru1 Cl1 90.27(18)
C3 Ru1 Cl1 113.66(19)
P1 Ru1 Cl1 88.47(6)
C11 P1 C17 106.3(3)
C11 P1 C23 109.7(3)
C17 P1 C23 102.2(3)
C11 P1 Ru1 101.1(2)
C17 P1 Ru1 115.63(19)
C23 P1 Ru1 121.2(2)
C16 O1 Ru1 118.3(4)
C2 C1 C6 117.8(7)
C2 C1 C7 121.1(7)
C6 C1 C7 121.1(7)
C2 C1 Ru1 72.6(4)
C6 C1 Ru1 70.8(4)
C7 C1 Ru1 127.2(4)
C3 C2 C1 122.3(8)
C3 C2 Ru1 72.6(4)
C1 C2 Ru1 70.4(4)
C2 C3 C4 120.3(7)
C2 C3 Ru1 71.1(4)
C4 C3 Ru1 69.9(4)
C5 C4 C3 117.1(7)
C5 C4 C8 120.8(7)
C3 C4 C8 122.1(7)
C5 C4 Ru1 70.3(4)
C3 C4 Ru1 72.9(4)
C8 C4 Ru1 128.3(5)
C6 C5 C4 122.1(7)
C6 C5 Ru1 71.5(4)
C4 C5 Ru1 72.1(4)
C5 C6 C1 120.1(7)
C5 C6 Ru1 71.1(4)
C1 C6 Ru1 71.5(4)
C100 C8 C10 122.4(11)
C100 C8 C4 117.9(10)
C10 C8 C4 117.0(9)
C100 C8 C9 57.4(9)
C10 C8 C9 115.5(10)
C4 C8 C9 110.6(8)
C100 C8 C90 107.2(10)
C10 C8 C90 75.1(9)
C4 C8 C90 103.6(8)
C9 C8 C90 52.9(8)
C12 C11 C16 121.0(6)
C12 C11 P1 127.2(5)
C16 C11 P1 111.7(5)
C13 C12 C11 121.2(7)
C12 C13 C14 118.7(7)
C15 C14 C13 121.5(7)
C14 C15 C16 120.1(7)
O1 C16 C11 123.7(6)
O1 C16 C15 118.8(7)
C11 C16 C15 117.5(7)
C18 C17 C22 117.8(7)
C18 C17 P1 121.8(6)
C22 C17 P1 120.0(5)
C19 C18 C17 121.2(7)
C20 C19 C18 120.7(7)
C19 C20 C21 118.7(8)
C22 C21 C20 121.0(8)
C21 C22 C17 120.6(7)
C24 C23 C28 118.5(6)
C24 C23 P1 120.5(6)
C28 C23 P1 121.0(5)
C25 C24 C23 121.2(7)
C24 C25 C26 120.2(8)
C27 C26 C25 119.2(8)
C26 C27 C28 120.6(8)
C23 C28 C27 120.2(7)
O2 Ru2 C33 114.8(2)
O2 Ru2 C34 151.8(2)
C33 Ru2 C34 37.6(2)
O2 Ru2 C32 89.8(2)
C33 Ru2 C32 37.9(2)
C34 Ru2 C32 68.8(2)
O2 Ru2 C29 160.4(2)
C33 Ru2 C29 67.9(2)
C34 Ru2 C29 37.5(2)
C32 Ru2 C29 81.8(2)
O2 Ru2 C31 95.8(2)
C33 Ru2 C31 66.7(2)
C34 Ru2 C31 78.6(2)
C32 Ru2 C31 37.9(2)
C29 Ru2 C31 66.8(2)
O2 Ru2 C30 123.5(2)
C33 Ru2 C30 77.8(2)
C34 Ru2 C30 65.8(2)
C32 Ru2 C30 67.2(2)
C29 Ru2 C30 36.8(2)
C31 Ru2 C30 35.9(2)
O2 Ru2 P2 82.01(13)
C33 Ru2 P2 96.71(19)
C34 Ru2 P2 94.19(17)
C32 Ru2 P2 122.8(2)
C29 Ru2 P2 117.5(2)
C31 Ru2 P2 160.69(19)
C30 Ru2 P2 154.00(19)
O2 Ru2 Cl2 83.97(12)
C33 Ru2 Cl2 161.25(19)
C34 Ru2 Cl2 123.70(18)
C32 Ru2 Cl2 150.2(2)
C29 Ru2 Cl2 94.57(18)
C31 Ru2 Cl2 113.73(18)
C30 Ru2 Cl2 92.24(18)
P2 Ru2 Cl2 85.22(6)
C45A P2 C39 108.0(4)
C45A P2 C51 92.0(5)
C39 P2 C51 118.5(5)
C45A P2 C51A 105.3(5)
C39 P2 C51A 104.9(4)
C51 P2 C51A 16.1(5)
C45A P2 C45 10.5(6)
C39 P2 C45 102.1(5)
C51 P2 C45 102.5(6)
C51A P2 C45 115.5(5)
C45A P2 Ru2 120.4(3)
C39 P2 Ru2 101.7(2)
C51 P2 Ru2 117.0(5)
C51A P2 Ru2 115.3(3)
C45 P2 Ru2 114.7(4)
C44 O2 Ru2 119.3(4)
C34 C29 C30 116.6(6)
C34 C29 C35 121.0(7)
C30 C29 C35 122.4(7)
C34 C29 Ru2 69.1(4)
C30 C29 Ru2 73.0(4)
C35 C29 Ru2 127.2(4)
C31 C30 C29 122.7(7)
C31 C30 Ru2 72.0(4)
C29 C30 Ru2 70.2(4)
C30 C31 C32 119.9(7)
C30 C31 Ru2 72.1(4)
C32 C31 Ru2 67.9(4)
C33 C32 C31 116.9(6)
C33 C32 C36 124.3(7)
C31 C32 C36 118.7(7)
C33 C32 Ru2 70.4(4)
C31 C32 Ru2 74.2(4)
C36 C32 Ru2 128.0(4)
C34 C33 C32 122.0(7)
C34 C33 Ru2 71.6(4)
C32 C33 Ru2 71.7(4)
C33 C34 C29 121.4(6)
C33 C34 Ru2 70.8(4)
C29 C34 Ru2 73.4(4)
C37 C36 C32 110.2(6)
C37 C36 C38 107.6(7)
C32 C36 C38 111.8(7)
C44 C39 C40 120.7(6)
C44 C39 P2 113.5(5)
C40 C39 P2 125.6(6)
C41 C40 C39 120.6(7)
C40 C41 C42 119.2(7)
C43 C42 C41 121.9(7)
C42 C43 C44 119.5(7)
O2 C44 C39 123.4(6)
O2 C44 C43 118.7(6)
C39 C44 C43 117.9(7)
C46 C45 C50 120.0
C46 C45 P2 125.8(7)
C50 C45 P2 114.2(7)
C45 C46 C47 120.0
C46 C47 C48 120.0
C49 C48 C47 120.0
C48 C49 C50 120.0
C49 C50 C45 120.0
C46A C45A C50A 120.0
C46A C45A P2 122.5(6)
C50A C45A P2 117.4(6)
C47A C46A C45A 120.0
C46A C47A C48A 120.0
C49A C48A C47A 120.0
C50A C49A C48A 120.0
C49A C50A C45A 120.0
C52 C51 C56 120.0
C52 C51 P2 119.3(7)
C56 C51 P2 120.7(7)
C51 C52 C53 120.0
C52 C53 C54 120.0
C55 C54 C53 120.0
C56 C55 C54 120.0
C55 C56 C51 120.0
C52A C51A C56A 120.0
C52A C51A P2 122.7(5)
C56A C51A P2 117.2(5)
C51A C52A C53A 120.0
C54A C53A C52A 120.0
C53A C54A C55A 120.0
C56A C55A C54A 120.0
C55A C56A C51A 120.0
Cl3 C57 Cl5 111.6(5)
Cl3 C57 Cl6 110.4(4)
Cl5 C57 Cl6 108.8(4)

loop_
_geom_bond_atom_site_label_1
_geom_bond_atom_site_label_2
_geom_bond_distance
Ru1 O1 2.095(4)
Ru1 C5 2.183(6)
Ru1 C6 2.188(6)
Ru1 C1 2.197(7)
Ru1 C4 2.206(7)
Ru1 C2 2.225(7)
Ru1 C3 2.244(6)
Ru1 P1 2.3093(18)
Ru1 Cl1 2.4162(17)
P1 C11 1.809(6)
P1 C17 1.815(6)
P1 C23 1.832(7)
O1 C16 1.326(7)
C1 C2 1.402(9)
C1 C6 1.415(9)
C1 C7 1.515(8)
C2 C3 1.393(8)
C3 C4 1.420(9)
C4 C5 1.415(9)
C4 C8 1.535(9)
C5 C6 1.399(8)
C8 C100 1.427(15)
C8 C10 1.476(14)
C8 C9 1.571(16)
C8 C90 1.649(16)
C11 C12 1.388(7)
C11 C16 1.392(8)
C12 C13 1.377(8)
C13 C14 1.391(9)
C14 C15 1.370(8)
C15 C16 1.435(8)
C17 C18 1.395(8)
C17 C22 1.406(8)
C18 C19 1.381(8)
C19 C20 1.377(9)
C20 C21 1.398(9)
C21 C22 1.371(9)
C23 C24 1.388(8)
C23 C28 1.390(8)
C24 C25 1.369(8)
C25 C26 1.393(9)
C26 C27 1.373(9)
C27 C28 1.392(8)
Ru2 O2 2.096(4)
Ru2 C33 2.157(6)
Ru2 C34 2.168(6)
Ru2 C32 2.173(6)
Ru2 C29 2.223(6)
Ru2 C31 2.257(6)
Ru2 C30 2.259(6)
Ru2 P2 2.2995(19)
Ru2 Cl2 2.4127(18)
P2 C45A 1.789(7)
P2 C39 1.795(7)
P2 C51 1.842(9)
P2 C51A 1.869(7)
P2 C45 1.926(9)
O2 C44 1.327(7)
C29 C34 1.412(8)
C29 C30 1.417(8)
C29 C35 1.523(8)
C30 C31 1.393(8)
C31 C32 1.441(8)
C32 C33 1.406(8)
C32 C36 1.526(8)
C33 C34 1.395(8)
C36 C37 1.514(8)
C36 C38 1.557(9)
C39 C44 1.393(8)
C39 C40 1.402(8)
C40 C41 1.376(8)
C41 C42 1.390(9)
C42 C43 1.366(8)
C43 C44 1.442(8)
C45 C46 1.3900
C45 C50 1.3900
C46 C47 1.3900
C47 C48 1.3900
C48 C49 1.3900
C49 C50 1.3900
C45A C46A 1.3900
C45A C50A 1.3900
C46A C47A 1.3900
C47A C48A 1.3900
C48A C49A 1.3900
C49A C50A 1.3900
C51 C52 1.3900
C51 C56 1.3900
C52 C53 1.3900
C53 C54 1.3900
C54 C55 1.3900
C55 C56 1.3900
C51A C52A 1.3900
C51A C56A 1.3900
C52A C53A 1.3900
C53A C54A 1.3900
C54A C55A 1.3900
C55A C56A 1.3900
C57 Cl3 1.697(8)
C57 Cl5 1.755(7)
C57 Cl6 1.765(8)
